data_1543387
loop_
_publ_author_name
'Huang, Yen-Tzu'
'Wang, Wei-Chu'
'Hsu, Chun-Pin'
'Lu, Wei-Yi'
'Chuang, Wan-Jung'
'Chiang, Michael Y.'
'Lai, Yi-Chun'
'Chen, Hsuan-Ying'

_publ_section_title
;
 The ring-opening polymerization of \e-caprolactone andl-lactide using
 aluminum complexes bearing benzothiazole ligands as catalysts
;
_journal_issue 26
_journal_name_full 'Polym. Chem.'
_journal_page_first 4367
_journal_paper_doi 10.1039/C6PY00569A
_journal_volume 7
_journal_year 2016
_chemical_formula_moiety 'C11 H7 N S2'
_chemical_formula_sum 'C11 H7 N S2'
_chemical_formula_weight 217.30
_chemical_name_systematic
;
 ?
;
_space_group_IT_number 14
_symmetry_cell_setting monoclinic
_symmetry_space_group_name_Hall '-P 2ybc'
_symmetry_space_group_name_H-M 'P 1 21/c 1'
_atom_sites_solution_hydrogens geom
_atom_sites_solution_primary direct
_atom_sites_solution_secondary difmap
_audit_creation_method SHELXL-97
_audit_update_record
;
2016-05-03 deposited with the CCDC.
2016-05-31 downloaded from the CCDC.
;
_cell_angle_alpha 90.00
_cell_angle_beta 101.613(2)
_cell_angle_gamma 90.00
_cell_formula_units_Z 8
_cell_length_a 9.7682(5)
_cell_length_b 12.6868(5)
_cell_length_c 16.3518(9)
_cell_measurement_reflns_used 5569
_cell_measurement_temperature 200(2)
_cell_measurement_theta_max 25.04
_cell_measurement_theta_min 2.66
_cell_volume 1984.95(17)
_computing_molecular_graphics 'Ortep-3 for Windows (Farrugia, 1997)'
_computing_publication_material 'WinGX publication routines (Farrugia, 1999)'
_computing_structure_refinement 'SHELXL-97 (Sheldrick, 1997)'
_computing_structure_solution 'SHELXS-86 (Sheldrick, 1986)'
_diffrn_ambient_temperature 200(2)
_diffrn_measured_fraction_theta_full 0.998
_diffrn_measured_fraction_theta_max 0.998
_diffrn_measurement_device_type 'Bruker APEX2'
_diffrn_radiation_monochromator graphite
_diffrn_radiation_source 'fine-focus sealed tube'
_diffrn_radiation_type MoK\a
_diffrn_radiation_wavelength 0.71073
_diffrn_reflns_av_R_equivalents 0.0260
_diffrn_reflns_av_sigmaI/netI 0.0260
_diffrn_reflns_limit_h_max 11
_diffrn_reflns_limit_h_min -11
_diffrn_reflns_limit_k_max 15
_diffrn_reflns_limit_k_min -13
_diffrn_reflns_limit_l_max 18
_diffrn_reflns_limit_l_min -19
_diffrn_reflns_number 11137
_diffrn_reflns_theta_full 25.08
_diffrn_reflns_theta_max 25.08
_diffrn_reflns_theta_min 2.05
_exptl_absorpt_coefficient_mu 0.489
_exptl_absorpt_correction_T_max 0.8245
_exptl_absorpt_correction_T_min 0.8062
_exptl_absorpt_correction_type multi-scan
_exptl_crystal_colour colorless
_exptl_crystal_density_diffrn 1.454
_exptl_crystal_density_method 'not measured'
_exptl_crystal_description prism
_exptl_crystal_F_000 896
_exptl_crystal_size_max 0.46
_exptl_crystal_size_mid 0.45
_exptl_crystal_size_min 0.41
_refine_diff_density_max 3.465
_refine_diff_density_min -0.980
_refine_diff_density_rms 0.164
_refine_ls_extinction_method none
_refine_ls_goodness_of_fit_ref 1.005
_refine_ls_hydrogen_treatment constr
_refine_ls_matrix_type full
_refine_ls_number_parameters 253
_refine_ls_number_reflns 3519
_refine_ls_number_restraints 0
_refine_ls_restrained_S_all 1.005
_refine_ls_R_factor_all 0.1113
_refine_ls_R_factor_gt 0.0981
_refine_ls_shift/su_max 0.031
_refine_ls_shift/su_mean 0.002
_refine_ls_structure_factor_coef Fsqd
_refine_ls_weighting_details 'calc w=1/[\s^2^(Fo^2^)+(0.1975P)^2^+9.3120P] where P=(Fo^2^+2Fc^2^)/3'
_refine_ls_weighting_scheme calc
_refine_ls_wR_factor_gt 0.2818
_refine_ls_wR_factor_ref 0.3022
_reflns_number_gt 2974
_reflns_number_total 3519
_reflns_threshold_expression >2sigma(I)
_cod_data_source_file c6py00569a2.cif
_cod_data_source_block ch16652
_cod_depositor_comments 'Adding full bibliography for 1543385--1543388.cif.'
_cod_original_sg_symbol_H-M 'P 21/c'
_cod_database_code 1543387

loop_
_symmetry_equiv_pos_as_xyz
'x, y, z'
'-x, y+1/2, -z+1/2'
'-x, -y, -z'
'x, -y-1/2, z-1/2'

loop_
_atom_site_label
_atom_site_type_symbol
_atom_site_fract_x
_atom_site_fract_y
_atom_site_fract_z
_atom_site_U_iso_or_equiv
_atom_site_adp_type
_atom_site_occupancy
_atom_site_symmetry_multiplicity
_atom_site_calc_flag
_atom_site_refinement_flags
C1 C 0.3066(5) 0.8182(4) 0.0513(3) 0.0316(11) Uani 1 1 d .
C2 C 0.2515(6) 0.7359(4) -0.0058(4) 0.0375(13) Uani 1 1 d .
C3 C 0.2104(6) 0.7404(5) -0.0937(4) 0.0443(14) Uani 1 1 d .
H3 H 0.2151 0.8015 -0.1266 0.053 Uiso 1 1 calc R
C4 C 0.1615(7) 0.6408(6) -0.1255(4) 0.0511(16) Uani 1 1 d .
H4 H 0.1284 0.6278 -0.1833 0.061 Uiso 1 1 calc R
C5 C 0.1659(7) 0.5655(6) -0.0662(5) 0.0543(17) Uani 1 1 d .
H5 H 0.1368 0.4947 -0.0780 0.065 Uiso 1 1 calc R
C6 C 0.3797(5) 0.9025(4) 0.1701(3) 0.0324(12) Uani 1 1 d .
C7 C 0.4141(5) 0.9191(4) 0.2568(3) 0.0281(11) Uani 1 1 d .
H7 H 0.4084 0.8634 0.2947 0.034 Uiso 1 1 calc R
C8 C 0.4568(7) 1.0194(5) 0.2854(4) 0.0461(15) Uani 1 1 d .
H8 H 0.4784 1.0322 0.3438 0.055 Uiso 1 1 calc R
C9 C 0.4685(6) 1.1011(5) 0.2311(4) 0.0425(14) Uani 1 1 d .
H9 H 0.4986 1.1688 0.2522 0.051 Uiso 1 1 calc R
C10 C 0.4363(6) 1.0837(4) 0.1456(4) 0.0347(12) Uani 1 1 d .
H10 H 0.4448 1.1390 0.1078 0.042 Uiso 1 1 calc R
C11 C 0.3918(5) 0.9849(4) 0.1161(4) 0.0342(12) Uani 1 1 d .
C12 C 0.8870(6) 0.9098(5) 0.1283(4) 0.0424(14) Uani 1 1 d .
C13 C 0.9411(6) 0.9946(5) 0.1833(4) 0.0407(13) Uani 1 1 d .
C14 C 1.0655(5) 1.0579(4) 0.1858(3) 0.0318(11) Uani 1 1 d .
H14 H 1.1317 1.0488 0.1511 0.038 Uiso 1 1 calc R
C15 C 1.0717(7) 1.1366(5) 0.2496(4) 0.0479(15) Uani 1 1 d .
H15 H 1.1460 1.1860 0.2624 0.057 Uiso 1 1 calc R
C16 C 0.9635(8) 1.1350(6) 0.2902(4) 0.0524(16) Uani 1 1 d .
H16 H 0.9543 1.1837 0.3330 0.063 Uiso 1 1 calc R
C17 C 0.7477(6) 0.7842(4) 0.0643(4) 0.0390(13) Uani 1 1 d .
C18 C 0.6296(5) 0.7190(4) 0.0480(3) 0.0281(11) Uani 1 1 d .
H18 H 0.5624 0.7193 0.0828 0.034 Uiso 1 1 calc R
C19 C 0.6155(6) 0.6533(5) -0.0220(4) 0.0433(14) Uani 1 1 d .
H19 H 0.5373 0.6073 -0.0350 0.052 Uiso 1 1 calc R
C20 C 0.7128(7) 0.6539(5) -0.0725(4) 0.0454(14) Uani 1 1 d .
H20 H 0.7018 0.6107 -0.1208 0.055 Uiso 1 1 calc R
C21 C 0.8351(6) 0.7244(5) -0.0485(4) 0.0454(16) Uani 1 1 d .
H21 H 0.9069 0.7244 -0.0799 0.054 Uiso 1 1 calc R
C22 C 0.8433(6) 0.7833(5) 0.0128(5) 0.0500(17) Uani 1 1 d .
N1 N 0.3303(4) 0.8073(4) 0.1314(3) 0.0333(10) Uani 1 1 d .
N2 N 0.7728(6) 0.8592(4) 0.1324(4) 0.0551(16) Uani 1 1 d .
S1 S 0.34038(14) 0.94168(11) 0.01285(8) 0.0364(4) Uani 1 1 d .
S2 S 0.2284(2) 0.61120(12) 0.03078(11) 0.0511(5) Uani 1 1 d .
S3 S 0.97367(17) 0.87718(14) 0.04823(11) 0.0497(5) Uani 1 1 d .
S4 S 0.8467(2) 1.03828(17) 0.25743(12) 0.0604(6) Uani 1 1 d .

loop_
_atom_site_aniso_label
_atom_site_aniso_U_11
_atom_site_aniso_U_22
_atom_site_aniso_U_33
_atom_site_aniso_U_23
_atom_site_aniso_U_13
_atom_site_aniso_U_12
C1 0.027(2) 0.032(3) 0.038(3) 0.007(2) 0.010(2) 0.008(2)
C2 0.031(3) 0.033(3) 0.048(3) -0.007(2) 0.009(2) 0.006(2)
C3 0.044(3) 0.045(3) 0.041(3) -0.002(3) 0.001(3) 0.008(3)
C4 0.050(4) 0.056(4) 0.043(3) -0.016(3) -0.001(3) 0.009(3)
C5 0.054(4) 0.044(4) 0.062(4) -0.019(3) 0.006(3) 0.001(3)
C6 0.035(3) 0.035(3) 0.027(3) -0.001(2) 0.005(2) 0.007(2)
C7 0.041(3) 0.024(2) 0.018(2) 0.0020(19) 0.0037(19) 0.007(2)
C8 0.056(4) 0.046(4) 0.035(3) -0.005(3) 0.008(3) 0.007(3)
C9 0.045(3) 0.032(3) 0.049(4) -0.008(3) 0.006(3) 0.001(2)
C10 0.038(3) 0.028(3) 0.039(3) 0.001(2) 0.009(2) 0.002(2)
C11 0.031(3) 0.033(3) 0.039(3) 0.003(2) 0.011(2) 0.005(2)
C12 0.041(3) 0.041(3) 0.042(3) 0.015(3) 0.003(2) 0.008(3)
C13 0.047(3) 0.032(3) 0.036(3) 0.007(2) -0.008(2) 0.004(2)
C14 0.032(3) 0.031(3) 0.028(3) 0.002(2) -0.003(2) 0.001(2)
C15 0.046(3) 0.049(4) 0.045(3) -0.003(3) 0.000(3) -0.008(3)
C16 0.065(4) 0.054(4) 0.038(3) -0.009(3) 0.009(3) 0.002(3)
C17 0.039(3) 0.026(3) 0.047(3) 0.010(2) -0.004(2) 0.003(2)
C18 0.024(2) 0.021(2) 0.038(3) 0.006(2) 0.004(2) 0.0033(18)
C19 0.042(3) 0.028(3) 0.057(4) 0.003(3) 0.004(3) -0.002(2)
C20 0.059(4) 0.030(3) 0.048(3) -0.001(3) 0.012(3) 0.010(3)
C21 0.046(3) 0.038(3) 0.063(4) 0.027(3) 0.035(3) 0.029(3)
C22 0.038(3) 0.043(4) 0.066(4) 0.021(3) 0.003(3) 0.008(3)
N1 0.034(2) 0.031(2) 0.036(2) 0.0119(19) 0.0082(18) 0.0082(18)
N2 0.055(3) 0.036(3) 0.060(3) 0.022(3) -0.021(3) -0.001(2)
S1 0.0367(8) 0.0392(8) 0.0345(8) 0.0149(6) 0.0096(6) 0.0050(6)
S2 0.0690(11) 0.0337(9) 0.0487(10) -0.0021(7) 0.0076(8) -0.0038(7)
S3 0.0411(9) 0.0524(10) 0.0596(11) 0.0062(8) 0.0196(7) 0.0038(7)
S4 0.0637(12) 0.0691(13) 0.0527(11) -0.0020(9) 0.0219(9) -0.0056(9)

loop_
_atom_type_symbol
_atom_type_description
_atom_type_scat_dispersion_real
_atom_type_scat_dispersion_imag
_atom_type_scat_source
C C 0.0033 0.0016 'International Tables Vol C Tables 4.2.6.8 and 6.1.1.4'
H H 0.0000 0.0000 'International Tables Vol C Tables 4.2.6.8 and 6.1.1.4'
N N 0.0061 0.0033 'International Tables Vol C Tables 4.2.6.8 and 6.1.1.4'
O O 0.0106 0.0060 'International Tables Vol C Tables 4.2.6.8 and 6.1.1.4'
Al Al 0.0645 0.0514 'International Tables Vol C Tables 4.2.6.8 and 6.1.1.4'
S S 0.1246 0.1234 'International Tables Vol C Tables 4.2.6.8 and 6.1.1.4'

loop_
_geom_angle_atom_site_label_1
_geom_angle_atom_site_label_2
_geom_angle_atom_site_label_3
_geom_angle
N1 C1 C2 123.4(5)
N1 C1 S1 117.0(4)
C2 C1 S1 119.6(4)
C1 C2 C3 128.8(6)
C1 C2 S2 120.1(5)
C3 C2 S2 111.1(4)
C4 C3 C2 110.1(6)
C4 C3 H3 124.9
C2 C3 H3 124.9
C5 C4 C3 114.0(6)
C5 C4 H4 123.0
C3 C4 H4 123.0
C4 C5 S2 112.6(5)
C4 C5 H5 123.7
S2 C5 H5 123.7
C7 C6 C11 119.7(5)
C7 C6 N1 125.1(5)
C11 C6 N1 115.2(5)
C6 C7 C8 118.1(5)
C6 C7 H7 120.9
C8 C7 H7 120.9
C9 C8 C7 121.8(5)
C9 C8 H8 119.1
C7 C8 H8 119.1
C8 C9 C10 119.7(5)
C8 C9 H9 120.2
C10 C9 H9 120.2
C9 C10 C11 119.3(5)
C9 C10 H10 120.4
C11 C10 H10 120.4
C10 C11 C6 121.4(5)
C10 C11 S1 129.1(4)
C6 C11 S1 109.5(4)
N2 C12 C13 123.3(6)
N2 C12 S3 118.2(5)
C13 C12 S3 118.4(5)
C12 C13 C14 129.4(6)
C12 C13 S4 119.5(5)
C14 C13 S4 111.1(4)
C15 C14 C13 108.5(5)
C15 C14 H14 125.7
C13 C14 H14 125.7
C16 C15 C14 115.0(6)
C16 C15 H15 122.5
C14 C15 H15 122.5
C15 C16 S4 113.4(5)
C15 C16 H16 123.3
S4 C16 H16 123.3
C22 C17 C18 120.8(6)
C22 C17 N2 116.5(6)
C18 C17 N2 122.6(6)
C17 C18 C19 116.6(5)
C17 C18 H18 121.7
C19 C18 H18 121.7
C20 C19 C18 121.3(6)
C20 C19 H19 119.3
C18 C19 H19 119.3
C19 C20 C21 117.5(6)
C19 C20 H20 121.3
C21 C20 H20 121.3
C22 C21 C20 119.7(6)
C22 C21 H21 120.1
C20 C21 H21 120.1
C21 C22 C17 123.9(6)
C21 C22 S3 126.9(6)
C17 C22 S3 109.2(5)
C1 N1 C6 109.9(4)
C12 N2 C17 107.3(6)
C1 S1 C11 88.4(3)
C5 S2 C2 92.1(3)
C12 S3 C22 88.8(3)
C16 S4 C13 91.9(3)

loop_
_geom_bond_atom_site_label_1
_geom_bond_atom_site_label_2
_geom_bond_distance
C1 N1 1.291(7)
C1 C2 1.431(8)
C1 S1 1.744(5)
C2 C3 1.414(8)
C2 S2 1.722(6)
C3 C4 1.412(9)
C3 H3 0.9500
C4 C5 1.357(10)
C4 H4 0.9500
C5 S2 1.683(7)
C5 H5 0.9500
C6 C7 1.404(7)
C6 C11 1.389(8)
C6 N1 1.404(7)
C7 C8 1.390(8)
C7 H7 0.9500
C8 C9 1.385(9)
C8 H8 0.9500
C9 C10 1.387(8)
C9 H9 0.9500
C10 C11 1.381(8)
C10 H10 0.9500
C11 S1 1.750(6)
C12 N2 1.301(8)
C12 C13 1.434(9)
C12 S3 1.746(7)
C13 C14 1.450(8)
C13 S4 1.753(7)
C14 C15 1.436(9)
C14 H14 0.9500
C15 C16 1.357(10)
C15 H15 0.9500
C16 S4 1.688(7)
C16 H16 0.9500
C17 C22 1.377(9)
C17 C18 1.402(7)
C17 N2 1.448(9)
C18 C19 1.401(8)
C18 H18 0.9500
C19 C20 1.378(9)
C19 H19 0.9500
C20 C21 1.480(10)
C20 H20 0.9500
C21 C22 1.239(10)
C21 H21 0.9500
C22 S3 1.755(7)
